data_1564097
loop_
_publ_author_name
'Vr\'ablov\'a, Anna'
'Tom\'as, Milagros'
'Titi\<s, J\'an'
'\<Cern\'ak, Juraj'
'Falvello, Larry R.'

_publ_section_title
;
 On new solvatomorphs of the metalloligand [Ni(o-van-en)]
;
_journal_name_full 'Inorganica Chimica Acta'
_journal_page_first 119874
_journal_paper_doi 10.1016/j.ica.2020.119874
_journal_volume 512
_journal_year 2020
_chemical_formula_moiety 'C18 H18 N2 Ni O4, H2 O'
_chemical_formula_sum 'C18 H20 N2 Ni O5'
_chemical_formula_weight 403.07
_space_group_crystal_system orthorhombic
_space_group_IT_number 60
_space_group_name_Hall '-P 2n 2ab'
_space_group_name_H-M_alt 'P b c n'
_atom_sites_solution_hydrogens mixed
_atom_sites_solution_primary direct
_cell_angle_alpha 90
_cell_angle_beta 90
_cell_angle_gamma 90
_cell_formula_units_Z 8
_cell_length_a 19.6427(8)
_cell_length_b 11.8972(5)
_cell_length_c 15.2443(8)
_cell_measurement_reflns_used 7096
_cell_measurement_temperature 293(2)
_cell_measurement_theta_max 22.4380
_cell_measurement_theta_min 3.3750
_cell_volume 3562.5(3)
_computing_cell_refinement 'CrysAlisPro 1.171.38.41r (Rigaku OD, 2015)'
_computing_data_collection 'CrysAlisPro 1.171.38.41r (Rigaku OD, 2015)'
_computing_data_reduction 'CrysAlisPro 1.171.38.41r (Rigaku OD, 2015)'
_computing_molecular_graphics 'Diamond (Brandenburg, 1997-2020)'
_computing_publication_material 'SHELXL-2018/3 (Sheldrick, 2018)'
_computing_structure_refinement 'SHELXL-2018/3 (Sheldrick, 2018)'
_computing_structure_solution 'SIR-92 (Altomare et al., 1994)'
_diffrn_ambient_temperature 293(2)
_diffrn_detector_area_resol_mean 16.3990
_diffrn_measured_fraction_theta_full 0.998
_diffrn_measured_fraction_theta_max 0.998
_diffrn_measurement_device_type 'Xcalibur, Sapphire3'
_diffrn_measurement_method '\w scans'
_diffrn_radiation_type MoK\a
_diffrn_radiation_wavelength 0.71073
_diffrn_reflns_av_R_equivalents 0.0828
_diffrn_reflns_av_unetI/netI 0.0340
_diffrn_reflns_Laue_measured_fraction_full 0.998
_diffrn_reflns_Laue_measured_fraction_max 0.998
_diffrn_reflns_limit_h_max 24
_diffrn_reflns_limit_h_min -24
_diffrn_reflns_limit_k_max 14
_diffrn_reflns_limit_k_min -14
_diffrn_reflns_limit_l_max 18
_diffrn_reflns_limit_l_min -18
_diffrn_reflns_number 57900
_diffrn_reflns_point_group_measured_fraction_full 0.998
_diffrn_reflns_point_group_measured_fraction_max 0.998
_diffrn_reflns_theta_full 25.242
_diffrn_reflns_theta_max 25.996
_diffrn_reflns_theta_min 3.339
_diffrn_source 'fine-focus sealed X-ray tube'
_exptl_absorpt_coefficient_mu 1.121
_exptl_absorpt_correction_T_max 1.00000
_exptl_absorpt_correction_T_min 0.87889
_exptl_absorpt_correction_type multi-scan
_exptl_absorpt_process_details
;
CrysAlisPro 1.171.38.41r (Rigaku Oxford Diffraction, 2015)
Empirical absorption correction using spherical harmonics,
 implemented in SCALE3 ABSPACK scaling algorithm.
;
_exptl_crystal_colour red
_exptl_crystal_density_diffrn 1.503
_exptl_crystal_description block
_exptl_crystal_F_000 1680
_exptl_crystal_size_max 0.38
_exptl_crystal_size_mid 0.14
_exptl_crystal_size_min 0.11
_refine_diff_density_max 0.520
_refine_diff_density_min -0.270
_refine_diff_density_rms 0.057
_refine_ls_extinction_coef .
_refine_ls_extinction_method none
_refine_ls_goodness_of_fit_ref 1.022
_refine_ls_hydrogen_treatment mixed
_refine_ls_matrix_type full
_refine_ls_number_parameters 242
_refine_ls_number_reflns 3497
_refine_ls_number_restraints 3
_refine_ls_restrained_S_all 1.022
_refine_ls_R_factor_all 0.0787
_refine_ls_R_factor_gt 0.0478
_refine_ls_shift/su_max 0.004
_refine_ls_shift/su_mean 0.000
_refine_ls_structure_factor_coef Fsqd
_refine_ls_weighting_details 'w=1/[\s^2^(Fo^2^)+(0.0465P)^2^+3.9047P] where P=(Fo^2^+2Fc^2^)/3'
_refine_ls_weighting_scheme calc
_refine_ls_wR_factor_gt 0.1092
_refine_ls_wR_factor_ref 0.1288
_reflns_Friedel_coverage 0.000
_reflns_Friedel_fraction_full .
_reflns_Friedel_fraction_max .
_reflns_number_gt 2343
_reflns_number_total 3497
_reflns_threshold_expression 'I > 2\s(I)'
_cod_data_source_file 1-rt_exp_143-L-final.cif
_cod_data_source_block 1-RT-exp143
_cod_database_code 1564097
_shelx_space_group_comment
;
The symmetry employed for this shelxl refinement is uniquely defined
by the following loop, which should always be used as a source of
symmetry information in preference to the above space-group names.
They are only intended as comments.
;
_shelx_estimated_absorpt_t_min 0.675
_shelx_estimated_absorpt_t_max 0.887

loop_
_space_group_symop_operation_xyz
'x, y, z'
'-x+1/2, -y+1/2, z+1/2'
'-x, y, -z+1/2'
'x+1/2, -y+1/2, -z'
'-x, -y, -z'
'x-1/2, y-1/2, -z-1/2'
'x, -y, z-1/2'
'-x-1/2, y-1/2, z'

loop_
_atom_site_label
_atom_site_type_symbol
_atom_site_fract_x
_atom_site_fract_y
_atom_site_fract_z
_atom_site_U_iso_or_equiv
_atom_site_adp_type
_atom_site_occupancy
_atom_site_site_symmetry_order
_atom_site_calc_flag
_atom_site_refinement_flags_posn
_atom_site_refinement_flags_adp
_atom_site_refinement_flags_occupancy
_atom_site_disorder_assembly
_atom_site_disorder_group
Ni1 Ni 0.69706(2) 0.45424(4) 0.55356(3) 0.05118(18) Uani 1 1 d . . . . .
O1 O 0.53051(15) 0.1978(3) 0.5534(2) 0.0868(10) Uani 1 1 d . . . . .
O2 O 0.62232(12) 0.3593(2) 0.54705(16) 0.0572(6) Uani 1 1 d . . . . .
O3 O 0.73017(13) 0.3543(2) 0.63549(18) 0.0638(7) Uani 1 1 d . . . . .
O4 O 0.75218(16) 0.1983(2) 0.7517(2) 0.0840(9) Uani 1 1 d . . . . .
N1 N 0.66363(18) 0.5562(3) 0.4741(2) 0.0616(8) Uani 1 1 d . . . . .
N2 N 0.77390(18) 0.5447(3) 0.5568(2) 0.0628(8) Uani 1 1 d . . . . .
C1 C 0.4747(3) 0.1296(5) 0.5749(5) 0.129(2) Uani 1 1 d . . . . .
H1A H 0.488044 0.076190 0.618855 0.194 Uiso 1 1 calc R U . . .
H1B H 0.438431 0.175575 0.597119 0.194 Uiso 1 1 calc R U . . .
H1C H 0.459477 0.090419 0.523476 0.194 Uiso 1 1 calc R U . . .
C2 C 0.52138(19) 0.2803(4) 0.4909(3) 0.0655(11) Uani 1 1 d . . . . .
C3 C 0.4687(2) 0.2818(4) 0.4313(3) 0.0790(13) Uani 1 1 d . . . . .
H3 H 0.437190 0.223442 0.430939 0.095 Uiso 1 1 calc R U . . .
C4 C 0.4621(2) 0.3699(5) 0.3713(3) 0.0900(16) Uani 1 1 d . . . . .
H4 H 0.426077 0.370592 0.331820 0.108 Uiso 1 1 calc R U . . .
C5 C 0.5081(2) 0.4539(4) 0.3709(3) 0.0769(13) Uani 1 1 d . . . . .
H5 H 0.502946 0.512774 0.331370 0.092 Uiso 1 1 calc R U . . .
C6 C 0.5640(2) 0.4544(3) 0.4291(2) 0.0589(10) Uani 1 1 d . . . . .
C7 C 0.57178(18) 0.3656(3) 0.4907(2) 0.0552(9) Uani 1 1 d . . . . .
C8 C 0.6101(2) 0.5464(3) 0.4271(3) 0.0638(11) Uani 1 1 d . . . . .
H8 H 0.600475 0.604460 0.388189 0.077 Uiso 1 1 calc R U . . .
C9 C 0.7042(2) 0.6617(4) 0.4715(4) 0.0862(14) Uani 1 1 d . . . . .
H9A H 0.699997 0.696968 0.414384 0.103 Uiso 1 1 calc R U . . .
H9B H 0.687827 0.713880 0.515576 0.103 Uiso 1 1 calc R U . . .
C10 C 0.7756(3) 0.6325(4) 0.4887(3) 0.0874(14) Uani 1 1 d . . . . .
H10A H 0.800538 0.697696 0.509215 0.105 Uiso 1 1 calc R U . . .
H10B H 0.797198 0.604437 0.435863 0.105 Uiso 1 1 calc R U . . .
C11 C 0.8258(2) 0.5361(4) 0.6073(3) 0.0705(12) Uani 1 1 d . . . . .
H11 H 0.859814 0.590071 0.602207 0.085 Uiso 1 1 calc R U . . .
C12 C 0.83481(19) 0.4501(3) 0.6705(3) 0.0634(10) Uani 1 1 d . . . . .
C13 C 0.8943(2) 0.4513(5) 0.7236(3) 0.0851(14) Uani 1 1 d . . . . .
H13 H 0.925459 0.509676 0.717145 0.102 Uiso 1 1 calc R U . . .
C14 C 0.9065(2) 0.3709(5) 0.7822(4) 0.0936(16) Uani 1 1 d . . . . .
H14 H 0.945877 0.373557 0.816101 0.112 Uiso 1 1 calc R U . . .
C15 C 0.8611(2) 0.2837(4) 0.7929(3) 0.0775(13) Uani 1 1 d . . . . .
H15 H 0.870421 0.227188 0.833364 0.093 Uiso 1 1 calc R U . . .
C16 C 0.8011(2) 0.2792(3) 0.7436(3) 0.0633(10) Uani 1 1 d . . . . .
C17 C 0.78715(19) 0.3630(3) 0.6803(2) 0.0579(10) Uani 1 1 d . . . . .
C18 C 0.7651(3) 0.1067(4) 0.8096(3) 0.1049(19) Uani 1 1 d . . . . .
H18A H 0.726952 0.056389 0.809151 0.157 Uiso 1 1 calc R U . . .
H18B H 0.805174 0.067355 0.790624 0.157 Uiso 1 1 calc R U . . .
H18C H 0.772025 0.134779 0.867968 0.157 Uiso 1 1 calc R U . . .
O5 O 0.6056(2) 0.2807(4) 0.7353(3) 0.1325(15) Uani 1 1 d D . . . .
H5A H 0.5649(12) 0.268(5) 0.722(5) 0.159 Uiso 1 1 d D U . . .
H5B H 0.617(3) 0.340(3) 0.710(4) 0.159 Uiso 1 1 d D U . . .

loop_
_atom_site_aniso_label
_atom_site_aniso_U_11
_atom_site_aniso_U_22
_atom_site_aniso_U_33
_atom_site_aniso_U_23
_atom_site_aniso_U_13
_atom_site_aniso_U_12
Ni1 0.0566(3) 0.0488(3) 0.0482(3) -0.0019(2) -0.0048(2) 0.0031(2)
O1 0.0587(18) 0.080(2) 0.121(3) 0.011(2) -0.0146(17) -0.0112(16)
O2 0.0508(14) 0.0613(15) 0.0594(16) 0.0049(12) -0.0136(12) 0.0053(12)
O3 0.0614(16) 0.0611(15) 0.0688(17) 0.0040(13) -0.0212(13) -0.0031(13)
O4 0.104(2) 0.0703(18) 0.078(2) 0.0142(16) -0.0394(18) -0.0005(18)
N1 0.069(2) 0.062(2) 0.0546(19) 0.0030(15) -0.0009(17) 0.0075(17)
N2 0.074(2) 0.0579(19) 0.057(2) 0.0005(16) -0.0030(17) -0.0102(16)
C1 0.083(4) 0.109(4) 0.196(7) 0.030(5) -0.005(4) -0.016(3)
C2 0.052(2) 0.073(3) 0.071(3) -0.016(2) -0.003(2) 0.009(2)
C3 0.056(2) 0.099(3) 0.082(3) -0.035(3) -0.008(2) 0.006(2)
C4 0.074(3) 0.136(5) 0.060(3) -0.028(3) -0.027(2) 0.025(3)
C5 0.084(3) 0.104(4) 0.043(2) -0.015(2) -0.015(2) 0.027(3)
C6 0.062(2) 0.077(3) 0.038(2) -0.0111(19) -0.0033(16) 0.024(2)
C7 0.052(2) 0.064(2) 0.049(2) -0.0126(19) -0.0034(17) 0.0137(19)
C8 0.079(3) 0.066(3) 0.047(2) 0.0029(19) 0.007(2) 0.021(2)
C9 0.093(4) 0.062(3) 0.103(4) 0.025(3) 0.009(3) 0.004(3)
C10 0.103(4) 0.076(3) 0.083(3) 0.010(3) -0.004(3) -0.022(3)
C11 0.063(2) 0.081(3) 0.067(3) -0.010(2) -0.001(2) -0.018(2)
C12 0.051(2) 0.080(3) 0.060(2) -0.013(2) -0.0037(18) -0.001(2)
C13 0.053(2) 0.120(4) 0.082(3) -0.017(3) -0.014(2) -0.008(3)
C14 0.061(3) 0.133(5) 0.087(4) -0.019(4) -0.022(3) 0.007(3)
C15 0.081(3) 0.091(3) 0.061(3) -0.014(2) -0.018(2) 0.031(3)
C16 0.070(3) 0.066(2) 0.054(2) -0.010(2) -0.017(2) 0.013(2)
C17 0.055(2) 0.070(2) 0.048(2) -0.0139(19) -0.0085(17) 0.0101(19)
C18 0.160(5) 0.070(3) 0.084(4) 0.010(3) -0.048(4) 0.014(3)
O5 0.138(4) 0.159(4) 0.101(3) 0.009(3) -0.003(3) -0.022(3)

loop_
_atom_type_symbol
_atom_type_description
_atom_type_scat_dispersion_real
_atom_type_scat_dispersion_imag
_atom_type_scat_source
C C 0.0033 0.0016 'International Tables Vol C Tables 4.2.6.8 and 6.1.1.4'
H H 0.0000 0.0000 'International Tables Vol C Tables 4.2.6.8 and 6.1.1.4'
N N 0.0061 0.0033 'International Tables Vol C Tables 4.2.6.8 and 6.1.1.4'
O O 0.0106 0.0060 'International Tables Vol C Tables 4.2.6.8 and 6.1.1.4'
Ni Ni 0.3393 1.1124 'International Tables Vol C Tables 4.2.6.8 and 6.1.1.4'

loop_
_geom_angle_atom_site_label_1
_geom_angle_atom_site_label_2
_geom_angle_atom_site_label_3
_geom_angle
_geom_angle_site_symmetry_1
_geom_angle_site_symmetry_3
N1 Ni1 O3 178.60(13) . .
N1 Ni1 N2 85.70(15) . .
O3 Ni1 N2 93.96(13) . .
N1 Ni1 O2 94.82(13) . .
O3 Ni1 O2 85.58(11) . .
N2 Ni1 O2 177.40(13) . .
C2 O1 C1 118.1(4) . .
C7 O2 Ni1 126.7(2) . .
C17 O3 Ni1 127.0(3) . .
C16 O4 C18 118.0(3) . .
C8 N1 C9 120.2(4) . .
C8 N1 Ni1 127.2(3) . .
C9 N1 Ni1 112.6(3) . .
C11 N2 C10 117.6(4) . .
C11 N2 Ni1 128.1(3) . .
C10 N2 Ni1 114.3(3) . .
O1 C1 H1A 109.5 . .
O1 C1 H1B 109.5 . .
H1A C1 H1B 109.5 . .
O1 C1 H1C 109.5 . .
H1A C1 H1C 109.5 . .
H1B C1 H1C 109.5 . .
C3 C2 O1 124.2(4) . .
C3 C2 C7 120.9(4) . .
O1 C2 C7 114.9(3) . .
C2 C3 C4 120.7(5) . .
C2 C3 H3 119.6 . .
C4 C3 H3 119.6 . .
C5 C4 C3 119.9(4) . .
C5 C4 H4 120.1 . .
C3 C4 H4 120.1 . .
C4 C5 C6 121.5(4) . .
C4 C5 H5 119.3 . .
C6 C5 H5 119.3 . .
C5 C6 C8 119.1(4) . .
C5 C6 C7 119.7(4) . .
C8 C6 C7 121.2(3) . .
O2 C7 C2 119.0(4) . .
O2 C7 C6 123.7(4) . .
C2 C7 C6 117.3(4) . .
N1 C8 C6 125.6(4) . .
N1 C8 H8 117.2 . .
C6 C8 H8 117.2 . .
C10 C9 N1 107.9(4) . .
C10 C9 H9A 110.1 . .
N1 C9 H9A 110.1 . .
C10 C9 H9B 110.1 . .
N1 C9 H9B 110.1 . .
H9A C9 H9B 108.4 . .
C9 C10 N2 105.8(4) . .
C9 C10 H10A 110.6 . .
N2 C10 H10A 110.6 . .
C9 C10 H10B 110.6 . .
N2 C10 H10B 110.6 . .
H10A C10 H10B 108.7 . .
N2 C11 C12 124.5(4) . .
N2 C11 H11 117.8 . .
C12 C11 H11 117.8 . .
C17 C12 C11 121.5(4) . .
C17 C12 C13 119.7(4) . .
C11 C12 C13 118.8(4) . .
C14 C13 C12 121.5(5) . .
C14 C13 H13 119.3 . .
C12 C13 H13 119.3 . .
C13 C14 C15 120.3(4) . .
C13 C14 H14 119.9 . .
C15 C14 H14 119.9 . .
C14 C15 C16 120.7(5) . .
C14 C15 H15 119.7 . .
C16 C15 H15 119.7 . .
O4 C16 C15 124.8(4) . .
O4 C16 C17 114.9(3) . .
C15 C16 C17 120.2(4) . .
O3 C17 C12 124.7(4) . .
O3 C17 C16 117.7(4) . .
C12 C17 C16 117.6(3) . .
O4 C18 H18A 109.5 . .
O4 C18 H18B 109.5 . .
H18A C18 H18B 109.5 . .
O4 C18 H18C 109.5 . .
H18A C18 H18C 109.5 . .
H18B C18 H18C 109.5 . .
H5A O5 H5B 106.8(17) . .

loop_
_geom_bond_atom_site_label_1
_geom_bond_atom_site_label_2
_geom_bond_distance
_geom_bond_site_symmetry_2
Ni1 N1 1.835(3) .
Ni1 O3 1.843(2) .
Ni1 N2 1.854(3) .
Ni1 O2 1.855(2) .
O1 C2 1.379(5) .
O1 C1 1.403(6) .
O2 C7 1.315(4) .
O3 C17 1.315(4) .
O4 C16 1.366(5) .
O4 C18 1.424(5) .
N1 C8 1.278(5) .
N1 C9 1.487(5) .
N2 C11 1.282(5) .
N2 C10 1.472(5) .
C1 H1A 0.9600 .
C1 H1B 0.9600 .
C1 H1C 0.9600 .
C2 C3 1.377(6) .
C2 C7 1.418(5) .
C3 C4 1.397(7) .
C3 H3 0.9300 .
C4 C5 1.347(7) .
C4 H4 0.9300 .
C5 C6 1.411(5) .
C5 H5 0.9300 .
C6 C8 1.420(6) .
C6 C7 1.422(5) .
C8 H8 0.9300 .
C9 C10 1.468(6) .
C9 H9A 0.9700 .
C9 H9B 0.9700 .
C10 H10A 0.9700 .
C10 H10B 0.9700 .
C11 C12 1.416(6) .
C11 H11 0.9300 .
C12 C17 1.405(5) .
C12 C13 1.422(6) .
C13 C14 1.332(7) .
C13 H13 0.9300 .
C14 C15 1.379(7) .
C14 H14 0.9300 .
C15 C16 1.398(6) .
C15 H15 0.9300 .
C16 C17 1.415(5) .
C18 H18A 0.9600 .
C18 H18B 0.9600 .
C18 H18C 0.9600 .
O5 H5A 0.837(10) .
O5 H5B 0.835(10) .

loop_
_geom_hbond_atom_site_label_D
_geom_hbond_atom_site_label_H
_geom_hbond_atom_site_label_A
_geom_hbond_distance_DH
_geom_hbond_distance_HA
_geom_hbond_distance_DA
_geom_hbond_angle_DHA
_geom_hbond_site_symmetry_A
_geom_hbond_publ_flag
C10 H10A O2 0.97 2.51 3.478(5) 172.0 8_765 yes
C11 H11 O1 0.93 2.62 3.514(5) 162.6 8_765 yes
O5 H5A O1 0.837(10) 2.79(7) 3.293(6) 120(6) . yes
O5 H5B O2 0.835(10) 2.49(6) 3.036(5) 123(6) . yes
O5 H5B O3 0.835(10) 2.51(5) 3.011(6) 120(5) . yes

loop_
_geom_torsion_atom_site_label_1
_geom_torsion_atom_site_label_2
_geom_torsion_atom_site_label_3
_geom_torsion_atom_site_label_4
_geom_torsion
_geom_torsion_site_symmetry_1
_geom_torsion_site_symmetry_2
_geom_torsion_site_symmetry_3
_geom_torsion_site_symmetry_4
N1 Ni1 O2 C7 9.0(3) . . . .
O3 Ni1 O2 C7 -172.3(3) . . . .
N2 Ni1 O3 C17 5.2(3) . . . .
O2 Ni1 O3 C17 -177.4(3) . . . .
N2 Ni1 N1 C8 170.1(4) . . . .
O2 Ni1 N1 C8 -7.4(4) . . . .
N2 Ni1 N1 C9 -13.2(3) . . . .
O2 Ni1 N1 C9 169.3(3) . . . .
N1 Ni1 N2 C11 173.6(4) . . . .
O3 Ni1 N2 C11 -5.1(4) . . . .
N1 Ni1 N2 C10 -10.2(3) . . . .
O3 Ni1 N2 C10 171.2(3) . . . .
C1 O1 C2 C3 -18.8(7) . . . .
C1 O1 C2 C7 162.3(4) . . . .
O1 C2 C3 C4 178.5(4) . . . .
C7 C2 C3 C4 -2.6(6) . . . .
C2 C3 C4 C5 0.8(7) . . . .
C3 C4 C5 C6 1.0(7) . . . .
C4 C5 C6 C8 -178.6(4) . . . .
C4 C5 C6 C7 -0.9(6) . . . .
Ni1 O2 C7 C2 175.1(2) . . . .
Ni1 O2 C7 C6 -5.5(5) . . . .
C3 C2 C7 O2 -178.0(3) . . . .
O1 C2 C7 O2 1.0(5) . . . .
C3 C2 C7 C6 2.6(5) . . . .
O1 C2 C7 C6 -178.4(3) . . . .
C5 C6 C7 O2 179.8(3) . . . .
C8 C6 C7 O2 -2.6(5) . . . .
C5 C6 C7 C2 -0.8(5) . . . .
C8 C6 C7 C2 176.8(3) . . . .
C9 N1 C8 C6 -174.4(4) . . . .
Ni1 N1 C8 C6 2.1(6) . . . .
C5 C6 C8 N1 -177.9(4) . . . .
C7 C6 C8 N1 4.5(6) . . . .
C8 N1 C9 C10 -149.7(4) . . . .
Ni1 N1 C9 C10 33.4(5) . . . .
N1 C9 C10 N2 -38.9(5) . . . .
C11 N2 C10 C9 -152.9(4) . . . .
Ni1 N2 C10 C9 30.4(5) . . . .
C10 N2 C11 C12 -174.0(4) . . . .
Ni1 N2 C11 C12 2.2(6) . . . .
N2 C11 C12 C17 2.4(7) . . . .
N2 C11 C12 C13 -178.9(4) . . . .
C17 C12 C13 C14 0.6(7) . . . .
C11 C12 C13 C14 -178.0(5) . . . .
C12 C13 C14 C15 -0.1(8) . . . .
C13 C14 C15 C16 -1.1(7) . . . .
C18 O4 C16 C15 -5.2(6) . . . .
C18 O4 C16 C17 175.4(4) . . . .
C14 C15 C16 O4 -177.7(4) . . . .
C14 C15 C16 C17 1.6(6) . . . .
Ni1 O3 C17 C12 -2.5(5) . . . .
Ni1 O3 C17 C16 176.7(3) . . . .
C11 C12 C17 O3 -2.2(6) . . . .
C13 C12 C17 O3 179.2(4) . . . .
C11 C12 C17 C16 178.6(4) . . . .
C13 C12 C17 C16 -0.1(6) . . . .
O4 C16 C17 O3 -0.9(5) . . . .
C15 C16 C17 O3 179.7(4) . . . .
O4 C16 C17 C12 178.4(3) . . . .
C15 C16 C17 C12 -1.0(6) . . . .
